data_4036239
loop_
_publ_author_name
'Zhao, Ning'
'Xuan, Sunting'
'Fronczek, Frank R.'
'Smith, Kevin M.'
'Vicente, M Gra\,ca H'

_publ_section_title
;
 Stepwise Polychlorination of 8-Chloro-BODIPY and Regioselective
 Functionalization of 2,3,5,6,8-Pentachloro-BODIPY.
;
_journal_issue 16
_journal_name_full 'The Journal of organic chemistry'
_journal_page_first 8377
_journal_page_last 8383
_journal_paper_doi 10.1021/acs.joc.5b01147
_journal_volume 80
_journal_year 2015
_chemical_formula_moiety 'C30 H23 B Cl2 F2 N2 O3'
_chemical_formula_sum 'C30 H23 B Cl2 F2 N2 O3'
_chemical_formula_weight 579.21
_space_group_IT_number 14
_space_group_name_Hall '-P 2yn'
_space_group_name_H-M_alt 'P 1 21/n 1'
_symmetry_cell_setting monoclinic
_symmetry_space_group_name_Hall '-P 2yn'
_symmetry_space_group_name_H-M 'P 1 21/n 1'
_atom_sites_solution_hydrogens geom
_atom_sites_solution_primary direct
_atom_sites_solution_secondary difmap
_audit_creation_method SHELXL-97
_cell_angle_alpha 90
_cell_angle_beta 94.028(12)
_cell_angle_gamma 90
_cell_formula_units_Z 8
_cell_length_a 13.191(2)
_cell_length_b 17.593(3)
_cell_length_c 22.536(5)
_cell_measurement_reflns_used 9778
_cell_measurement_temperature 90.0(5)
_cell_measurement_theta_max 25.350
_cell_measurement_theta_min 2.546
_cell_volume 5217.0(17)
_computing_cell_refinement 'HKL Scalepack (Otwinowski & Minor 1997)'
_computing_data_collection 'COLLECT (Nonius, 2000)'
_computing_data_reduction 'HKL Denzo and Scalepack (Otwinowski & Minor 1997)'
_computing_publication_material 'SHELXL-97 (Sheldrick, 1997)'
_computing_structure_refinement 'SHELXL-97 (Sheldrick, 1997)'
_computing_structure_solution 'SIR97 (Altomare et al., 1999)'
_diffrn_ambient_temperature 90.0(5)
_diffrn_measured_fraction_theta_full 0.999
_diffrn_measured_fraction_theta_max 0.998
_diffrn_measurement_device 'Nonius KappaCCD '
_diffrn_measurement_method '\f and \w scans'
_diffrn_radiation_monochromator graphite
_diffrn_radiation_source 'fine-focus sealed tube'
_diffrn_radiation_type MoK\a
_diffrn_radiation_wavelength 0.71073
_diffrn_reflns_av_R_equivalents 0.0612
_diffrn_reflns_av_sigmaI/netI 0.0856
_diffrn_reflns_limit_h_max 15
_diffrn_reflns_limit_h_min -15
_diffrn_reflns_limit_k_max 21
_diffrn_reflns_limit_k_min -21
_diffrn_reflns_limit_l_max 27
_diffrn_reflns_limit_l_min -27
_diffrn_reflns_number 18457
_diffrn_reflns_theta_full 25.00
_diffrn_reflns_theta_max 25.38
_diffrn_reflns_theta_min 2.57
_exptl_absorpt_coefficient_mu 0.301
_exptl_absorpt_correction_T_max 0.9822
_exptl_absorpt_correction_T_min 0.9041
_exptl_absorpt_correction_type multi-scan
_exptl_absorpt_process_details 'HKL Scalepack (Otwinowski & Minor 1997)'
_exptl_crystal_colour red
_exptl_crystal_density_diffrn 1.475
_exptl_crystal_density_method 'not measured'
_exptl_crystal_description plate
_exptl_crystal_F_000 2384
_exptl_crystal_size_max 0.38
_exptl_crystal_size_mid 0.20
_exptl_crystal_size_min 0.06
_refine_diff_density_max 0.349
_refine_diff_density_min -0.297
_refine_diff_density_rms 0.066
_refine_ls_extinction_method none
_refine_ls_goodness_of_fit_ref 0.993
_refine_ls_hydrogen_treatment constr
_refine_ls_matrix_type full
_refine_ls_number_parameters 727
_refine_ls_number_reflns 9573
_refine_ls_number_restraints 0
_refine_ls_restrained_S_all 0.993
_refine_ls_R_factor_all 0.1148
_refine_ls_R_factor_gt 0.0522
_refine_ls_shift/su_max 0.001
_refine_ls_shift/su_mean 0.000
_refine_ls_structure_factor_coef Fsqd
_refine_ls_weighting_details 'calc w=1/[\s^2^(Fo^2^)+(0.0576P)^2^] where P=(Fo^2^+2Fc^2^)/3'
_refine_ls_weighting_scheme calc
_refine_ls_wR_factor_gt 0.1104
_refine_ls_wR_factor_ref 0.1331
_reflns_number_gt 5460
_reflns_number_total 9573
_reflns_threshold_expression I>2\s(I)
_cod_data_source_file jo5b01147_si_005.cif
_cod_data_source_block NZhao45
_cod_depositor_comments
;
The following automatic conversions were performed:

data item '_symmetry_cell_setting' value 'Monoclinic' was changed to
'monoclinic' in accordance with the
/home/saulius/struct/COD-crude-data/automatic-downloads/DataCite-retrospective/ACS/depositions/lib/dictionaries/cif_core.dic
dictionary named 'cif_core.dic' version 2.4.2 last updated on
2011-04-26.

Automatic conversion script
Id: cif_fix_values 6909 2019-04-08 15:41:33Z antanas 
;
_cod_original_sg_symbol_H-M 'P 21/n        '
_cod_database_code 4036239

loop_
_symmetry_equiv_pos_as_xyz
'x, y, z'
'-x+1/2, y+1/2, -z+1/2'
'-x, -y, -z'
'x-1/2, -y-1/2, z-1/2'

loop_
_atom_site_label
_atom_site_type_symbol
_atom_site_fract_x
_atom_site_fract_y
_atom_site_fract_z
_atom_site_U_iso_or_equiv
_atom_site_adp_type
_atom_site_occupancy
_atom_site_symmetry_multiplicity
_atom_site_calc_flag
_atom_site_refinement_flags
Cl1 Cl 0.09930(6) 0.46873(5) 0.66352(4) 0.0258(2) Uani 1 1 d .
Cl2 Cl 0.08359(5) -0.09939(5) 0.73691(4) 0.0241(2) Uani 1 1 d .
F1 F 0.03066(12) 0.16793(10) 0.58056(7) 0.0269(5) Uani 1 1 d .
F2 F -0.09596(11) 0.16877(10) 0.64448(7) 0.0246(5) Uani 1 1 d .
O1 O -0.29188(14) 0.39242(13) 0.47595(9) 0.0260(6) Uani 1 1 d .
O2 O 0.51802(15) 0.21370(13) 0.89995(10) 0.0289(6) Uani 1 1 d .
O3 O -0.28501(15) -0.11422(13) 0.54171(9) 0.0270(6) Uani 1 1 d .
N1 N 0.05113(17) 0.25017(15) 0.66554(11) 0.0190(6) Uani 1 1 d .
N2 N 0.05987(17) 0.10800(15) 0.67686(11) 0.0176(6) Uani 1 1 d .
C1 C 0.0308(2) 0.32072(18) 0.64391(13) 0.0180(7) Uani 1 1 d .
C2 C 0.1006(2) 0.37151(18) 0.67286(13) 0.0196(8) Uani 1 1 d .
C3 C 0.1637(2) 0.33182(18) 0.71257(13) 0.0191(7) Uani 1 1 d .
H3 H 0.2172 0.3521 0.7382 0.023 Uiso 1 1 calc R
C4 C 0.1337(2) 0.25500(18) 0.70794(14) 0.0182(7) Uani 1 1 d .
C5 C 0.1768(2) 0.19067(19) 0.73595(13) 0.0194(8) Uani 1 1 d .
C6 C 0.1384(2) 0.11814(19) 0.72129(13) 0.0185(7) Uani 1 1 d .
C7 C 0.1578(2) 0.04798(18) 0.74964(13) 0.0189(8) Uani 1 1 d .
H7 H 0.2074 0.0379 0.7813 0.023 Uiso 1 1 calc R
C8 C 0.0907(2) -0.00321(18) 0.72258(14) 0.0198(8) Uani 1 1 d .
C9 C 0.0299(2) 0.03462(18) 0.67731(13) 0.0184(7) Uani 1 1 d .
C10 C -0.0517(2) 0.34024(18) 0.59870(13) 0.0188(7) Uani 1 1 d .
C11 C -0.0321(2) 0.38067(18) 0.54775(13) 0.0208(8) Uani 1 1 d .
H11 H 0.0356 0.3959 0.5420 0.025 Uiso 1 1 calc R
C12 C -0.1095(2) 0.39931(18) 0.50493(14) 0.0221(8) Uani 1 1 d .
H12 H -0.0947 0.4264 0.4701 0.027 Uiso 1 1 calc R
C13 C -0.2091(2) 0.37752(18) 0.51400(14) 0.0207(8) Uani 1 1 d .
C14 C -0.2288(2) 0.33878(18) 0.56458(14) 0.0223(8) Uani 1 1 d .
H14 H -0.2967 0.3246 0.5708 0.027 Uiso 1 1 calc R
C15 C -0.1523(2) 0.31984(18) 0.60677(14) 0.0206(8) Uani 1 1 d .
H15 H -0.1679 0.2928 0.6415 0.025 Uiso 1 1 calc R
C16 C -0.2768(2) 0.4313(2) 0.42182(14) 0.0294(9) Uani 1 1 d .
H16A H -0.2482 0.4818 0.4308 0.044 Uiso 1 1 calc R
H16B H -0.3421 0.4367 0.3986 0.044 Uiso 1 1 calc R
H16C H -0.2298 0.4022 0.3988 0.044 Uiso 1 1 calc R
C17 C 0.2633(2) 0.19784(18) 0.78092(13) 0.0180(7) Uani 1 1 d .
C18 C 0.2620(2) 0.24722(18) 0.82889(14) 0.0210(8) Uani 1 1 d .
H18 H 0.2030 0.2770 0.8336 0.025 Uiso 1 1 calc R
C19 C 0.3445(2) 0.25418(18) 0.87012(14) 0.0217(8) Uani 1 1 d .
H19 H 0.3420 0.2881 0.9028 0.026 Uiso 1 1 calc R
C20 C 0.4307(2) 0.21115(19) 0.86305(14) 0.0221(8) Uani 1 1 d .
C21 C 0.4334(2) 0.16097(19) 0.81603(14) 0.0224(8) Uani 1 1 d .
H21 H 0.4927 0.1316 0.8114 0.027 Uiso 1 1 calc R
C22 C 0.3505(2) 0.15326(18) 0.77578(14) 0.0212(8) Uani 1 1 d .
H22 H 0.3524 0.1175 0.7443 0.025 Uiso 1 1 calc R
C23 C 0.5224(3) 0.2687(2) 0.94677(16) 0.0397(10) Uani 1 1 d .
H23A H 0.5157 0.3198 0.9297 0.060 Uiso 1 1 calc R
H23B H 0.5876 0.2644 0.9702 0.060 Uiso 1 1 calc R
H23C H 0.4668 0.2596 0.9725 0.060 Uiso 1 1 calc R
C24 C -0.0529(2) 0.00008(17) 0.63903(14) 0.0190(8) Uani 1 1 d .
C25 C -0.0561(2) 0.00091(19) 0.57744(14) 0.0254(8) Uani 1 1 d .
H25 H -0.0055 0.0280 0.5582 0.030 Uiso 1 1 calc R
C26 C -0.1319(2) -0.03707(19) 0.54327(14) 0.0245(8) Uani 1 1 d .
H26 H -0.1313 -0.0374 0.5011 0.029 Uiso 1 1 calc R
C27 C -0.2076(2) -0.07428(18) 0.57053(14) 0.0205(8) Uani 1 1 d .
C28 C -0.2078(2) -0.07313(18) 0.63226(14) 0.0220(8) Uani 1 1 d .
H28 H -0.2614 -0.0971 0.6512 0.026 Uiso 1 1 calc R
C29 C -0.1308(2) -0.03753(18) 0.66602(14) 0.0212(8) Uani 1 1 d .
H29 H -0.1306 -0.0385 0.7082 0.025 Uiso 1 1 calc R
C30 C -0.2812(2) -0.1267(2) 0.47916(14) 0.0294(9) Uani 1 1 d .
H30A H -0.2877 -0.0779 0.4582 0.044 Uiso 1 1 calc R
H30B H -0.3370 -0.1603 0.4651 0.044 Uiso 1 1 calc R
H30C H -0.2162 -0.1503 0.4714 0.044 Uiso 1 1 calc R
B1 B 0.0075(3) 0.1736(2) 0.63963(16) 0.0199(9) Uani 1 1 d .
Cl3 Cl 0.60277(6) 0.45645(5) 0.65984(4) 0.0249(2) Uani 1 1 d .
Cl4 Cl 0.57841(5) -0.11238(5) 0.73043(4) 0.0244(2) Uani 1 1 d .
F3 F 0.52504(12) 0.15721(10) 0.57896(7) 0.0250(4) Uani 1 1 d .
F4 F 0.39756(11) 0.15736(10) 0.64206(7) 0.0222(4) Uani 1 1 d .
O4 O 0.20415(14) 0.39002(13) 0.47664(10) 0.0281(6) Uani 1 1 d .
O5 O 1.01711(15) 0.19442(13) 0.89433(10) 0.0312(6) Uani 1 1 d .
O6 O 0.21586(15) -0.11561(13) 0.52722(10) 0.0297(6) Uani 1 1 d .
N3 N 0.54457(17) 0.23908(15) 0.66457(11) 0.0182(6) Uani 1 1 d .
N4 N 0.55307(17) 0.09657(15) 0.67535(11) 0.0183(6) Uani 1 1 d .
C31 C 0.5265(2) 0.31014(18) 0.64237(13) 0.0179(7) Uani 1 1 d .
C32 C 0.5989(2) 0.35929(18) 0.67087(13) 0.0201(8) Uani 1 1 d .
C33 C 0.6613(2) 0.31864(18) 0.71006(14) 0.0200(8) Uani 1 1 d .
H33 H 0.7164 0.3381 0.7349 0.024 Uiso 1 1 calc R
C34 C 0.6289(2) 0.24303(18) 0.70679(13) 0.0177(7) Uani 1 1 d .
C35 C 0.6710(2) 0.17811(18) 0.73427(13) 0.0182(7) Uani 1 1 d .
C36 C 0.6312(2) 0.10548(19) 0.72009(13) 0.0187(7) Uani 1 1 d .
C37 C 0.6517(2) 0.03473(19) 0.74711(14) 0.0205(8) Uani 1 1 d .
H37 H 0.7009 0.0241 0.7789 0.025 Uiso 1 1 calc R
C38 C 0.5859(2) -0.01622(18) 0.71820(14) 0.0199(7) Uani 1 1 d .
C39 C 0.5250(2) 0.02263(18) 0.67399(13) 0.0179(7) Uani 1 1 d .
C40 C 0.4436(2) 0.33069(18) 0.59788(13) 0.0183(7) Uani 1 1 d .
C41 C 0.4630(2) 0.37467(18) 0.54866(14) 0.0224(8) Uani 1 1 d .
H41 H 0.5307 0.3907 0.5438 0.027 Uiso 1 1 calc R
C42 C 0.3862(2) 0.39596(18) 0.50623(13) 0.0217(8) Uani 1 1 d .
H42 H 0.4010 0.4256 0.4727 0.026 Uiso 1 1 calc R
C43 C 0.2867(2) 0.37266(19) 0.51428(14) 0.0221(8) Uani 1 1 d .
C44 C 0.2663(2) 0.32963(18) 0.56336(14) 0.0230(8) Uani 1 1 d .
H44 H 0.1985 0.3141 0.5685 0.028 Uiso 1 1 calc R
C45 C 0.3430(2) 0.30895(18) 0.60493(14) 0.0202(8) Uani 1 1 d .
H45 H 0.3276 0.2798 0.6386 0.024 Uiso 1 1 calc R
C46 C 0.2192(2) 0.4327(2) 0.42417(14) 0.0296(9) Uani 1 1 d .
H46A H 0.2501 0.4818 0.4352 0.044 Uiso 1 1 calc R
H46B H 0.1536 0.4411 0.4020 0.044 Uiso 1 1 calc R
H46C H 0.2643 0.4045 0.3993 0.044 Uiso 1 1 calc R
C47 C 0.7592(2) 0.18421(18) 0.77807(13) 0.0186(7) Uani 1 1 d .
C48 C 0.7608(2) 0.23388(18) 0.82614(13) 0.0205(8) Uani 1 1 d .
H48 H 0.7031 0.2649 0.8315 0.025 Uiso 1 1 calc R
C49 C 0.8455(2) 0.23904(18) 0.86676(14) 0.0218(8) Uani 1 1 d .
H49 H 0.8457 0.2729 0.8996 0.026 Uiso 1 1 calc R
C50 C 0.9288(2) 0.19389(19) 0.85814(15) 0.0231(8) Uani 1 1 d .
C51 C 0.9290(2) 0.14373(18) 0.81100(13) 0.0201(8) Uani 1 1 d .
H51 H 0.9872 0.1134 0.8057 0.024 Uiso 1 1 calc R
C52 C 0.8442(2) 0.13786(18) 0.77162(13) 0.0202(8) Uani 1 1 d .
H52 H 0.8435 0.1022 0.7400 0.024 Uiso 1 1 calc R
C53 C 1.0302(3) 0.2547(2) 0.93670(18) 0.0471(12) Uani 1 1 d .
H53A H 1.0230 0.3036 0.9162 0.071 Uiso 1 1 calc R
H53B H 1.0981 0.2512 0.9572 0.071 Uiso 1 1 calc R
H53C H 0.9787 0.2504 0.9658 0.071 Uiso 1 1 calc R
C54 C 0.4447(2) -0.01037(17) 0.63337(13) 0.0184(7) Uani 1 1 d .
C55 C 0.4628(2) -0.03107(19) 0.57548(14) 0.0253(8) Uani 1 1 d .
H55 H 0.5275 -0.0210 0.5611 0.030 Uiso 1 1 calc R
C56 C 0.3885(2) -0.06611(19) 0.53821(14) 0.0268(8) Uani 1 1 d .
H56 H 0.4023 -0.0802 0.4989 0.032 Uiso 1 1 calc R
C57 C 0.2935(2) -0.08030(18) 0.55910(14) 0.0224(8) Uani 1 1 d .
C58 C 0.2745(2) -0.05956(19) 0.61705(14) 0.0244(8) Uani 1 1 d .
H58 H 0.2093 -0.0685 0.6311 0.029 Uiso 1 1 calc R
C59 C 0.3490(2) -0.02626(19) 0.65410(14) 0.0244(8) Uani 1 1 d .
H59 H 0.3357 -0.0140 0.6939 0.029 Uiso 1 1 calc R
C60 C 0.2342(3) -0.1414(2) 0.46865(14) 0.0374(10) Uani 1 1 d .
H60A H 0.2506 -0.0979 0.4440 0.056 Uiso 1 1 calc R
H60B H 0.1733 -0.1669 0.4510 0.056 Uiso 1 1 calc R
H60C H 0.2913 -0.1772 0.4710 0.056 Uiso 1 1 calc R
B2 B 0.5014(3) 0.1622(2) 0.63796(16) 0.0199(9) Uani 1 1 d .

loop_
_atom_site_aniso_label
_atom_site_aniso_U_11
_atom_site_aniso_U_22
_atom_site_aniso_U_33
_atom_site_aniso_U_23
_atom_site_aniso_U_13
_atom_site_aniso_U_12
Cl1 0.0290(5) 0.0203(5) 0.0273(5) 0.0020(4) -0.0034(4) -0.0037(4)
Cl2 0.0224(4) 0.0211(5) 0.0286(5) 0.0039(4) -0.0002(4) 0.0010(3)
F1 0.0383(11) 0.0250(11) 0.0170(11) 0.0003(9) -0.0003(8) -0.0010(9)
F2 0.0182(10) 0.0253(11) 0.0291(11) 0.0036(9) -0.0063(8) -0.0032(8)
O1 0.0204(12) 0.0345(15) 0.0228(13) 0.0067(11) -0.0018(10) 0.0014(10)
O2 0.0258(12) 0.0313(15) 0.0277(14) -0.0042(12) -0.0109(11) -0.0018(11)
O3 0.0271(12) 0.0295(15) 0.0235(13) -0.0020(11) -0.0045(10) -0.0085(10)
N1 0.0160(14) 0.0245(17) 0.0163(15) 0.0000(12) -0.0006(12) 0.0010(12)
N2 0.0175(14) 0.0201(16) 0.0151(15) 0.0008(12) 0.0012(11) -0.0011(12)
C1 0.0176(17) 0.0201(19) 0.0171(18) -0.0011(15) 0.0063(14) 0.0003(14)
C2 0.0195(17) 0.0173(19) 0.0219(19) 0.0004(15) 0.0014(14) -0.0031(14)
C3 0.0163(17) 0.024(2) 0.0171(18) 0.0000(15) 0.0013(14) -0.0037(14)
C4 0.0155(16) 0.022(2) 0.0164(18) -0.0024(15) 0.0002(14) -0.0010(14)
C5 0.0128(16) 0.029(2) 0.0173(18) -0.0017(15) 0.0057(14) -0.0015(14)
C6 0.0114(16) 0.027(2) 0.0167(18) 0.0032(15) -0.0004(13) 0.0020(14)
C7 0.0154(17) 0.026(2) 0.0158(18) 0.0013(15) 0.0014(13) 0.0027(14)
C8 0.0157(17) 0.022(2) 0.0214(19) 0.0051(15) 0.0030(14) -0.0012(14)
C9 0.0184(17) 0.0207(19) 0.0167(18) -0.0011(15) 0.0066(14) 0.0002(14)
C10 0.0198(17) 0.0193(19) 0.0168(19) -0.0022(15) -0.0012(14) 0.0032(14)
C11 0.0199(17) 0.0206(19) 0.0220(19) 0.0023(15) 0.0025(15) 0.0020(14)
C12 0.0231(18) 0.023(2) 0.0203(19) 0.0022(16) 0.0023(15) 0.0018(15)
C13 0.0200(18) 0.023(2) 0.0176(18) -0.0045(15) -0.0061(14) 0.0029(14)
C14 0.0184(17) 0.023(2) 0.026(2) 0.0029(16) 0.0040(15) -0.0002(14)
C15 0.0214(18) 0.022(2) 0.0179(19) 0.0011(15) 0.0003(15) -0.0020(14)
C16 0.031(2) 0.032(2) 0.025(2) 0.0051(17) -0.0018(16) 0.0025(16)
C17 0.0169(17) 0.0206(19) 0.0165(18) 0.0001(15) 0.0002(14) -0.0024(14)
C18 0.0191(17) 0.0195(19) 0.024(2) 0.0023(15) 0.0025(15) 0.0020(14)
C19 0.0274(18) 0.0180(19) 0.0192(19) -0.0007(15) -0.0024(15) -0.0022(15)
C20 0.0211(18) 0.024(2) 0.0208(19) 0.0038(16) -0.0043(15) -0.0061(15)
C21 0.0133(17) 0.031(2) 0.023(2) 0.0044(16) 0.0002(14) 0.0028(14)
C22 0.0196(18) 0.026(2) 0.0181(19) -0.0026(15) 0.0037(14) -0.0017(15)
C23 0.043(2) 0.031(2) 0.042(2) 0.0000(19) -0.0213(19) -0.0070(18)
C24 0.0165(17) 0.0171(19) 0.023(2) 0.0007(15) -0.0007(14) -0.0005(14)
C25 0.0240(18) 0.028(2) 0.024(2) 0.0014(16) 0.0030(15) -0.0071(15)
C26 0.0280(19) 0.027(2) 0.0185(18) -0.0045(16) -0.0009(15) -0.0037(16)
C27 0.0149(17) 0.0190(19) 0.027(2) -0.0018(15) -0.0047(15) -0.0011(14)
C28 0.0202(18) 0.022(2) 0.025(2) -0.0018(16) 0.0072(15) -0.0033(14)
C29 0.0294(19) 0.0194(19) 0.0147(18) 0.0017(15) 0.0005(15) -0.0010(15)
C30 0.032(2) 0.027(2) 0.028(2) -0.0015(17) -0.0095(16) -0.0039(16)
B1 0.019(2) 0.023(2) 0.018(2) 0.0011(17) 0.0022(16) 0.0022(16)
Cl3 0.0282(5) 0.0201(5) 0.0259(5) 0.0022(4) -0.0022(4) -0.0028(4)
Cl4 0.0227(4) 0.0203(5) 0.0302(5) 0.0049(4) 0.0025(4) 0.0006(3)
F3 0.0350(11) 0.0248(11) 0.0153(11) -0.0004(9) 0.0027(8) 0.0013(9)
F4 0.0185(10) 0.0221(11) 0.0252(11) 0.0017(8) -0.0031(8) -0.0017(8)
O4 0.0232(12) 0.0360(16) 0.0241(14) 0.0060(12) -0.0054(10) 0.0044(11)
O5 0.0275(13) 0.0306(15) 0.0334(15) -0.0026(12) -0.0130(11) -0.0036(11)
O6 0.0311(13) 0.0302(15) 0.0263(14) -0.0008(12) -0.0083(11) -0.0089(11)
N3 0.0173(14) 0.0210(16) 0.0164(15) 0.0002(12) 0.0027(12) 0.0015(12)
N4 0.0182(14) 0.0208(16) 0.0157(15) -0.0033(12) 0.0001(11) 0.0013(12)
C31 0.0191(17) 0.0204(19) 0.0149(18) -0.0002(15) 0.0061(14) 0.0022(14)
C32 0.0213(17) 0.0206(19) 0.0185(19) 0.0000(15) 0.0025(14) -0.0012(14)
C33 0.0174(17) 0.024(2) 0.0182(19) -0.0049(15) -0.0016(14) -0.0011(14)
C34 0.0134(16) 0.025(2) 0.0147(18) -0.0009(15) -0.0006(14) -0.0012(14)
C35 0.0152(16) 0.023(2) 0.0167(18) -0.0029(15) 0.0030(14) 0.0036(14)
C36 0.0161(16) 0.025(2) 0.0156(18) -0.0026(15) 0.0033(13) 0.0021(14)
C37 0.0174(17) 0.023(2) 0.0211(19) 0.0011(15) 0.0014(14) 0.0067(14)
C38 0.0195(17) 0.0179(19) 0.0226(19) 0.0000(15) 0.0043(14) -0.0002(14)
C39 0.0188(17) 0.0189(19) 0.0165(18) 0.0011(15) 0.0039(14) -0.0003(14)
C40 0.0194(17) 0.0183(19) 0.0172(19) -0.0008(14) 0.0016(14) 0.0016(14)
C41 0.0178(17) 0.022(2) 0.027(2) 0.0020(16) 0.0005(15) -0.0019(14)
C42 0.0269(19) 0.024(2) 0.0141(18) 0.0025(15) 0.0019(15) 0.0036(15)
C43 0.0181(18) 0.026(2) 0.0213(19) -0.0026(16) -0.0019(15) 0.0065(15)
C44 0.0181(17) 0.024(2) 0.027(2) -0.0003(16) 0.0024(15) 0.0031(14)
C45 0.0204(18) 0.0190(19) 0.0214(19) -0.0009(15) 0.0038(15) 0.0024(14)
C46 0.030(2) 0.038(2) 0.020(2) 0.0034(17) -0.0033(15) 0.0092(17)
C47 0.0202(17) 0.0187(19) 0.0171(18) 0.0016(14) 0.0034(14) -0.0023(14)
C48 0.0228(18) 0.0182(19) 0.0206(19) 0.0041(15) 0.0015(15) 0.0009(14)
C49 0.0275(19) 0.021(2) 0.0159(18) 0.0002(15) -0.0037(15) -0.0018(15)
C50 0.0189(18) 0.024(2) 0.026(2) 0.0052(16) -0.0036(15) -0.0048(15)
C51 0.0138(17) 0.022(2) 0.025(2) 0.0054(16) 0.0033(14) 0.0039(14)
C52 0.0204(18) 0.0206(19) 0.0197(19) -0.0022(15) 0.0016(14) -0.0002(14)
C53 0.048(2) 0.034(3) 0.055(3) 0.002(2) -0.027(2) -0.0089(19)
C54 0.0222(18) 0.0147(18) 0.0180(19) -0.0021(14) -0.0017(14) -0.0009(14)
C55 0.0235(18) 0.030(2) 0.023(2) -0.0024(17) 0.0058(15) -0.0030(15)
C56 0.034(2) 0.026(2) 0.0191(19) -0.0051(16) -0.0003(16) 0.0009(16)
C57 0.0268(19) 0.0159(19) 0.023(2) 0.0039(15) -0.0061(16) 0.0010(15)
C58 0.0210(18) 0.026(2) 0.026(2) -0.0003(16) 0.0034(15) -0.0054(15)
C59 0.0289(19) 0.026(2) 0.0183(19) -0.0023(16) 0.0045(15) -0.0010(15)
C60 0.050(2) 0.036(2) 0.025(2) -0.0072(18) -0.0127(18) -0.0022(18)
B2 0.023(2) 0.018(2) 0.018(2) -0.0006(17) -0.0028(17) 0.0012(16)

loop_
_atom_type_symbol
_atom_type_description
_atom_type_scat_dispersion_real
_atom_type_scat_dispersion_imag
_atom_type_scat_source
C C 0.0033 0.0016 'International Tables Vol C Tables 4.2.6.8 and 6.1.1.4'
H H 0.0000 0.0000 'International Tables Vol C Tables 4.2.6.8 and 6.1.1.4'
B B 0.0013 0.0007 'International Tables Vol C Tables 4.2.6.8 and 6.1.1.4'
Cl Cl 0.1484 0.1585 'International Tables Vol C Tables 4.2.6.8 and 6.1.1.4'
F F 0.0171 0.0103 'International Tables Vol C Tables 4.2.6.8 and 6.1.1.4'
N N 0.0061 0.0033 'International Tables Vol C Tables 4.2.6.8 and 6.1.1.4'
O O 0.0106 0.0060 'International Tables Vol C Tables 4.2.6.8 and 6.1.1.4'

loop_
_geom_angle_atom_site_label_1
_geom_angle_atom_site_label_2
_geom_angle_atom_site_label_3
_geom_angle
C13 O1 C16 118.4(2)
C20 O2 C23 117.2(3)
C27 O3 C30 118.1(2)
C1 N1 C4 108.4(3)
C1 N1 B1 126.7(2)
C4 N1 B1 123.8(3)
C9 N2 C6 108.6(2)
C9 N2 B1 126.3(2)
C6 N2 B1 124.6(3)
N1 C1 C2 107.9(3)
N1 C1 C10 125.4(3)
C2 C1 C10 126.7(3)
C3 C2 C1 109.1(3)
C3 C2 Cl1 125.9(2)
C1 C2 Cl1 124.9(2)
C2 C3 C4 106.6(3)
C2 C3 H3 126.7
C4 C3 H3 126.7
C5 C4 N1 122.1(3)
C5 C4 C3 129.8(3)
N1 C4 C3 108.0(3)
C4 C5 C6 120.1(3)
C4 C5 C17 120.7(3)
C6 C5 C17 119.2(3)
N2 C6 C5 121.4(3)
N2 C6 C7 108.4(3)
C5 C6 C7 129.8(3)
C8 C7 C6 106.4(3)
C8 C7 H7 126.8
C6 C7 H7 126.8
C7 C8 C9 109.0(3)
C7 C8 Cl2 126.9(2)
C9 C8 Cl2 124.0(2)
N2 C9 C8 107.6(3)
N2 C9 C24 126.5(3)
C8 C9 C24 125.8(3)
C11 C10 C15 118.1(3)
C11 C10 C1 121.2(3)
C15 C10 C1 120.6(3)
C10 C11 C12 121.5(3)
C10 C11 H11 119.2
C12 C11 H11 119.2
C11 C12 C13 119.0(3)
C11 C12 H12 120.5
C13 C12 H12 120.5
O1 C13 C14 115.4(3)
O1 C13 C12 125.0(3)
C14 C13 C12 119.6(3)
C13 C14 C15 121.5(3)
C13 C14 H14 119.2
C15 C14 H14 119.2
C14 C15 C10 120.3(3)
C14 C15 H15 119.9
C10 C15 H15 119.9
O1 C16 H16A 109.5
O1 C16 H16B 109.5
H16A C16 H16B 109.5
O1 C16 H16C 109.5
H16A C16 H16C 109.5
H16B C16 H16C 109.5
C18 C17 C22 118.0(3)
C18 C17 C5 122.4(3)
C22 C17 C5 119.6(3)
C19 C18 C17 121.7(3)
C19 C18 H18 119.2
C17 C18 H18 119.2
C20 C19 C18 119.2(3)
C20 C19 H19 120.4
C18 C19 H19 120.4
O2 C20 C21 114.9(3)
O2 C20 C19 125.0(3)
C21 C20 C19 120.2(3)
C22 C21 C20 120.5(3)
C22 C21 H21 119.8
C20 C21 H21 119.8
C21 C22 C17 120.5(3)
C21 C22 H22 119.8
C17 C22 H22 119.8
O2 C23 H23A 109.5
O2 C23 H23B 109.5
H23A C23 H23B 109.5
O2 C23 H23C 109.5
H23A C23 H23C 109.5
H23B C23 H23C 109.5
C25 C24 C29 118.0(3)
C25 C24 C9 123.4(3)
C29 C24 C9 118.5(3)
C24 C25 C26 121.4(3)
C24 C25 H25 119.3
C26 C25 H25 119.3
C27 C26 C25 119.9(3)
C27 C26 H26 120.1
C25 C26 H26 120.1
O3 C27 C26 125.1(3)
O3 C27 C28 115.4(3)
C26 C27 C28 119.5(3)
C29 C28 C27 120.4(3)
C29 C28 H28 119.8
C27 C28 H28 119.8
C28 C29 C24 120.8(3)
C28 C29 H29 119.6
C24 C29 H29 119.6
O3 C30 H30A 109.5
O3 C30 H30B 109.5
H30A C30 H30B 109.5
O3 C30 H30C 109.5
H30A C30 H30C 109.5
H30B C30 H30C 109.5
F2 B1 F1 110.9(3)
F2 B1 N2 108.4(3)
F1 B1 N2 110.1(3)
F2 B1 N1 111.3(3)
F1 B1 N1 108.6(3)
N2 B1 N1 107.4(2)
C43 O4 C46 118.7(2)
C50 O5 C53 117.4(3)
C57 O6 C60 117.5(2)
C31 N3 C34 108.2(2)
C31 N3 B2 127.0(2)
C34 N3 B2 123.1(3)
C39 N4 C36 108.1(3)
C39 N4 B2 126.3(2)
C36 N4 B2 125.4(3)
N3 C31 C32 107.5(3)
N3 C31 C40 125.3(3)
C32 C31 C40 127.2(3)
C33 C32 C31 109.4(3)
C33 C32 Cl3 126.0(2)
C31 C32 Cl3 124.6(2)
C32 C33 C34 107.2(3)
C32 C33 H33 126.4
C34 C33 H33 126.4
C35 C34 C33 130.1(3)
C35 C34 N3 121.9(3)
C33 C34 N3 107.8(3)
C34 C35 C36 120.7(3)
C34 C35 C47 120.5(3)
C36 C35 C47 118.8(3)
N4 C36 C37 108.8(3)
N4 C36 C35 120.6(3)
C37 C36 C35 130.4(3)
C38 C37 C36 106.0(3)
C38 C37 H37 127.0
C36 C37 H37 127.0
C37 C38 C39 109.1(3)
C37 C38 Cl4 127.3(2)
C39 C38 Cl4 123.6(2)
N4 C39 C38 108.0(3)
N4 C39 C54 125.3(3)
C38 C39 C54 126.7(3)
C41 C40 C45 118.1(3)
C41 C40 C31 120.6(3)
C45 C40 C31 121.2(3)
C40 C41 C42 122.0(3)
C40 C41 H41 119.0
C42 C41 H41 119.0
C41 C42 C43 118.4(3)
C41 C42 H42 120.8
C43 C42 H42 120.8
O4 C43 C44 115.3(3)
O4 C43 C42 124.6(3)
C44 C43 C42 120.1(3)
C45 C44 C43 120.9(3)
C45 C44 H44 119.6
C43 C44 H44 119.6
C44 C45 C40 120.5(3)
C44 C45 H45 119.8
C40 C45 H45 119.8
O4 C46 H46A 109.5
O4 C46 H46B 109.5
H46A C46 H46B 109.5
O4 C46 H46C 109.5
H46A C46 H46C 109.5
H46B C46 H46C 109.5
C48 C47 C52 118.5(3)
C48 C47 C35 122.3(3)
C52 C47 C35 119.1(3)
C47 C48 C49 121.3(3)
C47 C48 H48 119.4
C49 C48 H48 119.4
C50 C49 C48 118.6(3)
C50 C49 H49 120.7
C48 C49 H49 120.7
O5 C50 C51 114.4(3)
O5 C50 C49 124.2(3)
C51 C50 C49 121.3(3)
C50 C51 C52 119.8(3)
C50 C51 H51 120.1
C52 C51 H51 120.1
C51 C52 C47 120.5(3)
C51 C52 H52 119.8
C47 C52 H52 119.8
O5 C53 H53A 109.5
O5 C53 H53B 109.5
H53A C53 H53B 109.5
O5 C53 H53C 109.5
H53A C53 H53C 109.5
H53B C53 H53C 109.5
C55 C54 C59 118.5(3)
C55 C54 C39 121.6(3)
C59 C54 C39 119.8(3)
C56 C55 C54 121.5(3)
C56 C55 H55 119.3
C54 C55 H55 119.3
C55 C56 C57 119.3(3)
C55 C56 H56 120.4
C57 C56 H56 120.4
O6 C57 C56 124.5(3)
O6 C57 C58 115.8(3)
C56 C57 C58 119.7(3)
C59 C58 C57 120.8(3)
C59 C58 H58 119.6
C57 C58 H58 119.6
C58 C59 C54 120.2(3)
C58 C59 H59 119.9
C54 C59 H59 119.9
O6 C60 H60A 109.5
O6 C60 H60B 109.5
H60A C60 H60B 109.5
O6 C60 H60C 109.5
H60A C60 H60C 109.5
H60B C60 H60C 109.5
F4 B2 F3 110.5(3)
F4 B2 N4 108.4(3)
F3 B2 N4 110.6(3)
F4 B2 N3 111.2(3)
F3 B2 N3 108.7(3)
N4 B2 N3 107.4(2)

loop_
_geom_bond_atom_site_label_1
_geom_bond_atom_site_label_2
_geom_bond_distance
Cl1 C2 1.723(3)
Cl2 C8 1.726(3)
F1 B1 1.390(4)
F2 B1 1.379(4)
O1 C13 1.366(3)
O1 C16 1.425(4)
O2 C20 1.373(3)
O2 C23 1.430(4)
O3 C27 1.366(3)
O3 C30 1.431(4)
N1 C1 1.354(4)
N1 C4 1.400(3)
N1 B1 1.562(4)
N2 C9 1.351(4)
N2 C6 1.401(3)
N2 B1 1.559(4)
C1 C2 1.410(4)
C1 C10 1.477(4)
C2 C3 1.370(4)
C3 C4 1.410(4)
C3 H3 0.9500
C4 C5 1.397(4)
C5 C6 1.403(4)
C5 C17 1.478(4)
C6 C7 1.405(4)
C7 C8 1.375(4)
C7 H7 0.9500
C8 C9 1.418(4)
C9 C24 1.474(4)
C10 C11 1.390(4)
C10 C15 1.399(4)
C11 C12 1.394(4)
C11 H11 0.9500
C12 C13 1.398(4)
C12 H12 0.9500
C13 C14 1.369(4)
C14 C15 1.378(4)
C14 H14 0.9500
C15 H15 0.9500
C16 H16A 0.9800
C16 H16B 0.9800
C16 H16C 0.9800
C17 C18 1.388(4)
C17 C22 1.404(4)
C18 C19 1.386(4)
C18 H18 0.9500
C19 C20 1.385(4)
C19 H19 0.9500
C20 C21 1.382(4)
C21 C22 1.377(4)
C21 H21 0.9500
C22 H22 0.9500
C23 H23A 0.9800
C23 H23B 0.9800
C23 H23C 0.9800
C24 C25 1.386(4)
C24 C29 1.397(4)
C25 C26 1.389(4)
C25 H25 0.9500
C26 C27 1.375(4)
C26 H26 0.9500
C27 C28 1.391(4)
C28 C29 1.376(4)
C28 H28 0.9500
C29 H29 0.9500
C30 H30A 0.9800
C30 H30B 0.9800
C30 H30C 0.9800
Cl3 C32 1.729(3)
Cl4 C38 1.718(3)
F3 B2 1.389(4)
F4 B2 1.383(4)
O4 C43 1.367(3)
O4 C46 1.427(4)
O5 C50 1.374(3)
O5 C53 1.429(4)
O6 C57 1.359(3)
O6 C60 1.433(4)
N3 C31 1.361(4)
N3 C34 1.413(3)
N3 B2 1.570(4)
N4 C39 1.352(4)
N4 C36 1.399(3)
N4 B2 1.558(4)
C31 C32 1.409(4)
C31 C40 1.475(4)
C32 C33 1.367(4)
C33 C34 1.398(4)
C33 H33 0.9500
C34 C35 1.396(4)
C35 C36 1.410(4)
C35 C47 1.475(4)
C36 C37 1.404(4)
C37 C38 1.379(4)
C37 H37 0.9500
C38 C39 1.411(4)
C39 C54 1.470(4)
C40 C41 1.391(4)
C40 C45 1.401(4)
C41 C42 1.395(4)
C41 H41 0.9500
C42 C43 1.398(4)
C42 H42 0.9500
C43 C44 1.382(4)
C44 C45 1.379(4)
C44 H44 0.9500
C45 H45 0.9500
C46 H46A 0.9800
C46 H46B 0.9800
C46 H46C 0.9800
C47 C48 1.391(4)
C47 C52 1.403(4)
C48 C49 1.397(4)
C48 H48 0.9500
C49 C50 1.381(4)
C49 H49 0.9500
C50 C51 1.381(4)
C51 C52 1.382(4)
C51 H51 0.9500
C52 H52 0.9500
C53 H53A 0.9800
C53 H53B 0.9800
C53 H53C 0.9800
C54 C55 1.391(4)
C54 C59 1.404(4)
C55 C56 1.390(4)
C55 H55 0.9500
C56 C57 1.391(4)
C56 H56 0.9500
C57 C58 1.396(4)
C58 C59 1.375(4)
C58 H58 0.9500
C59 H59 0.9500
C60 H60A 0.9800
C60 H60B 0.9800
C60 H60C 0.9800

loop_
_geom_torsion_atom_site_label_1
_geom_torsion_atom_site_label_2
_geom_torsion_atom_site_label_3
_geom_torsion_atom_site_label_4
_geom_torsion
C4 N1 C1 C2 -0.2(3)
B1 N1 C1 C2 -168.3(3)
C4 N1 C1 C10 -179.3(3)
B1 N1 C1 C10 12.6(5)
N1 C1 C2 C3 -0.3(4)
C10 C1 C2 C3 178.7(3)
N1 C1 C2 Cl1 -175.6(2)
C10 C1 C2 Cl1 3.4(5)
C1 C2 C3 C4 0.7(4)
Cl1 C2 C3 C4 175.9(2)
C1 N1 C4 C5 -176.2(3)
B1 N1 C4 C5 -7.7(5)
C1 N1 C4 C3 0.6(3)
B1 N1 C4 C3 169.2(3)
C2 C3 C4 C5 175.8(3)
C2 C3 C4 N1 -0.8(3)
N1 C4 C5 C6 0.9(5)
C3 C4 C5 C6 -175.2(3)
N1 C4 C5 C17 -179.5(3)
C3 C4 C5 C17 4.4(5)
C9 N2 C6 C5 -172.5(3)
B1 N2 C6 C5 0.0(4)
C9 N2 C6 C7 0.6(3)
B1 N2 C6 C7 173.1(3)
C4 C5 C6 N2 2.9(5)
C17 C5 C6 N2 -176.8(3)
C4 C5 C6 C7 -168.5(3)
C17 C5 C6 C7 11.9(5)
N2 C6 C7 C8 -0.5(3)
C5 C6 C7 C8 171.7(3)
C6 C7 C8 C9 0.3(3)
C6 C7 C8 Cl2 176.8(2)
C6 N2 C9 C8 -0.4(3)
B1 N2 C9 C8 -172.7(3)
C6 N2 C9 C24 178.0(3)
B1 N2 C9 C24 5.7(5)
C7 C8 C9 N2 0.1(3)
Cl2 C8 C9 N2 -176.6(2)
C7 C8 C9 C24 -178.4(3)
Cl2 C8 C9 C24 5.0(5)
N1 C1 C10 C11 -127.3(3)
C2 C1 C10 C11 53.8(5)
N1 C1 C10 C15 54.1(4)
C2 C1 C10 C15 -124.7(3)
C15 C10 C11 C12 -1.4(5)
C1 C10 C11 C12 -180.0(3)
C10 C11 C12 C13 0.8(5)
C16 O1 C13 C14 -178.8(3)
C16 O1 C13 C12 1.8(5)
C11 C12 C13 O1 179.6(3)
C11 C12 C13 C14 0.3(5)
O1 C13 C14 C15 179.9(3)
C12 C13 C14 C15 -0.7(5)
C13 C14 C15 C10 0.1(5)
C11 C10 C15 C14 0.9(5)
C1 C10 C15 C14 179.5(3)
C4 C5 C17 C18 51.1(4)
C6 C5 C17 C18 -129.3(3)
C4 C5 C17 C22 -129.2(3)
C6 C5 C17 C22 50.4(4)
C22 C17 C18 C19 1.4(5)
C5 C17 C18 C19 -178.9(3)
C17 C18 C19 C20 0.4(5)
C23 O2 C20 C21 175.5(3)
C23 O2 C20 C19 -4.5(5)
C18 C19 C20 O2 178.7(3)
C18 C19 C20 C21 -1.2(5)
O2 C20 C21 C22 -179.9(3)
C19 C20 C21 C22 0.0(5)
C20 C21 C22 C17 1.9(5)
C18 C17 C22 C21 -2.5(5)
C5 C17 C22 C21 177.7(3)
N2 C9 C24 C25 57.8(5)
C8 C9 C24 C25 -124.0(4)
N2 C9 C24 C29 -124.2(3)
C8 C9 C24 C29 54.0(4)
C29 C24 C25 C26 -2.7(5)
C9 C24 C25 C26 175.3(3)
C24 C25 C26 C27 2.3(5)
C30 O3 C27 C26 8.1(4)
C30 O3 C27 C28 -171.3(3)
C25 C26 C27 O3 -179.1(3)
C25 C26 C27 C28 0.3(5)
O3 C27 C28 C29 177.0(3)
C26 C27 C28 C29 -2.4(5)
C27 C28 C29 C24 2.0(5)
C25 C24 C29 C28 0.5(5)
C9 C24 C29 C28 -177.6(3)
C9 N2 B1 F2 45.3(4)
C6 N2 B1 F2 -125.9(3)
C9 N2 B1 F1 -76.2(4)
C6 N2 B1 F1 112.6(3)
C9 N2 B1 N1 165.7(3)
C6 N2 B1 N1 -5.5(4)
C1 N1 B1 F2 -65.9(4)
C4 N1 B1 F2 127.7(3)
C1 N1 B1 F1 56.5(4)
C4 N1 B1 F1 -109.9(3)
C1 N1 B1 N2 175.6(3)
C4 N1 B1 N2 9.2(4)
C34 N3 C31 C32 -0.4(3)
B2 N3 C31 C32 -165.5(3)
C34 N3 C31 C40 -178.8(3)
B2 N3 C31 C40 16.1(5)
N3 C31 C32 C33 0.3(4)
C40 C31 C32 C33 178.6(3)
N3 C31 C32 Cl3 -176.9(2)
C40 C31 C32 Cl3 1.4(5)
C31 C32 C33 C34 -0.1(4)
Cl3 C32 C33 C34 177.1(2)
C32 C33 C34 C35 174.8(3)
C32 C33 C34 N3 -0.2(3)
C31 N3 C34 C35 -175.1(3)
B2 N3 C34 C35 -9.3(4)
C31 N3 C34 C33 0.4(3)
B2 N3 C34 C33 166.2(3)
C33 C34 C35 C36 -173.6(3)
N3 C34 C35 C36 0.8(5)
C33 C34 C35 C47 5.5(5)
N3 C34 C35 C47 179.9(3)
C39 N4 C36 C37 -0.1(3)
B2 N4 C36 C37 174.8(3)
C39 N4 C36 C35 -175.8(3)
B2 N4 C36 C35 -0.9(4)
C34 C35 C36 N4 4.3(5)
C47 C35 C36 N4 -174.8(3)
C34 C35 C36 C37 -170.4(3)
C47 C35 C36 C37 10.4(5)
N4 C36 C37 C38 0.2(3)
C35 C36 C37 C38 175.4(3)
C36 C37 C38 C39 -0.3(4)
C36 C37 C38 Cl4 177.8(2)
C36 N4 C39 C38 -0.1(3)
B2 N4 C39 C38 -175.0(3)
C36 N4 C39 C54 179.6(3)
B2 N4 C39 C54 4.8(5)
C37 C38 C39 N4 0.2(4)
Cl4 C38 C39 N4 -177.9(2)
C37 C38 C39 C54 -179.5(3)
Cl4 C38 C39 C54 2.3(5)
N3 C31 C40 C41 -132.3(3)
C32 C31 C40 C41 49.7(5)
N3 C31 C40 C45 50.0(5)
C32 C31 C40 C45 -128.0(3)
C45 C40 C41 C42 -1.3(5)
C31 C40 C41 C42 -179.1(3)
C40 C41 C42 C43 0.7(5)
C46 O4 C43 C44 -178.5(3)
C46 O4 C43 C42 2.2(5)
C41 C42 C43 O4 179.3(3)
C41 C42 C43 C44 0.0(5)
O4 C43 C44 C45 -179.4(3)
C42 C43 C44 C45 -0.1(5)
C43 C44 C45 C40 -0.6(5)
C41 C40 C45 C44 1.2(5)
C31 C40 C45 C44 179.0(3)
C34 C35 C47 C48 51.2(4)
C36 C35 C47 C48 -129.7(3)
C34 C35 C47 C52 -129.5(3)
C36 C35 C47 C52 49.6(4)
C52 C47 C48 C49 1.2(5)
C35 C47 C48 C49 -179.5(3)
C47 C48 C49 C50 0.4(5)
C53 O5 C50 C51 168.1(3)
C53 O5 C50 C49 -11.8(5)
C48 C49 C50 O5 179.0(3)
C48 C49 C50 C51 -0.8(5)
O5 C50 C51 C52 179.7(3)
C49 C50 C51 C52 -0.4(5)
C50 C51 C52 C47 2.1(5)
C48 C47 C52 C51 -2.4(5)
C35 C47 C52 C51 178.2(3)
N4 C39 C54 C55 82.2(4)
C38 C39 C54 C55 -98.1(4)
N4 C39 C54 C59 -102.0(4)
C38 C39 C54 C59 77.7(4)
C59 C54 C55 C56 0.6(5)
C39 C54 C55 C56 176.4(3)
C54 C55 C56 C57 0.5(5)
C60 O6 C57 C56 1.5(4)
C60 O6 C57 C58 -176.7(3)
C55 C56 C57 O6 -178.5(3)
C55 C56 C57 C58 -0.3(5)
O6 C57 C58 C59 177.4(3)
C56 C57 C58 C59 -1.0(5)
C57 C58 C59 C54 2.1(5)
C55 C54 C59 C58 -1.9(5)
C39 C54 C59 C58 -177.7(3)
C39 N4 B2 F4 47.6(4)
C36 N4 B2 F4 -126.4(3)
C39 N4 B2 F3 -73.7(4)
C36 N4 B2 F3 112.3(3)
C39 N4 B2 N3 167.8(3)
C36 N4 B2 N3 -6.1(4)
C31 N3 B2 F4 -67.5(4)
C34 N3 B2 F4 129.5(3)
C31 N3 B2 F3 54.4(4)
C34 N3 B2 F3 -108.7(3)
C31 N3 B2 N4 174.1(3)
C34 N3 B2 N4 11.0(4)
